data_4345929
loop_
_publ_author_name
'Hicken, Alexandra'
'White, Andrew J. P.'
'Crimmin, Mark R.'

_publ_section_title
;
 Reversible Coordination of Boron-, Aluminum-, Zinc-, Magnesium-, and
 Calcium-Hydrogen Bonds to Bent {CuL2} Fragments: Heavy \s Complexes of
 the Lightest Coinage Metal.
;
_journal_issue 15
_journal_name_full 'Inorganic chemistry'
_journal_page_first 8669
_journal_page_last 8682
_journal_paper_doi 10.1021/acs.inorgchem.7b00182
_journal_volume 56
_journal_year 2017
_chemical_formula_moiety 'C29 H33 B Cu F6 N3'
_chemical_formula_sum 'C29 H33 B Cu F6 N3'
_chemical_formula_weight 611.93
_space_group_crystal_system monoclinic
_space_group_IT_number 14
_space_group_name_Hall '-P 2ybc'
_space_group_name_H-M_alt 'P 1 21/c 1'
_symmetry_space_group_name_Hall '-P 2ybc'
_symmetry_space_group_name_H-M 'P 1 21/c 1'
_atom_sites_solution_hydrogens mixed
_audit_creation_method SHELXL-2014/7
_cell_angle_alpha 90
_cell_angle_beta 101.409(2)
_cell_angle_gamma 90
_cell_formula_units_Z 4
_cell_length_a 8.53577(17)
_cell_length_b 18.8782(4)
_cell_length_c 19.0194(4)
_cell_measurement_reflns_used 4161
_cell_measurement_temperature 173(2)
_cell_measurement_theta_max 72.9700
_cell_measurement_theta_min 4.6570
_cell_volume 3004.23(11)
_computing_cell_refinement 'CrysAlisPro, Agilent Technologies'
_computing_data_collection 'CrysAlisPro, Agilent Technologies'
_computing_data_reduction 'CrysAlisPro, Agilent Technologies'
_computing_molecular_graphics 'Bruker SHELXTL'
_computing_publication_material 'CIFTAB-2014 (Sheldrick, 2014)'
_computing_structure_refinement 'SHELXL-2014/7 (Sheldrick, 2014)'
_computing_structure_solution 'SHELXS-2014 (Sheldrick, 2014)'
_diffrn_ambient_temperature 173(2)
_diffrn_detector_area_resol_mean 10.4115
_diffrn_measured_fraction_theta_full 0.990
_diffrn_measured_fraction_theta_max 0.960
_diffrn_measurement_device_type 'Agilent Xcalibur PX Ultra A'
_diffrn_measurement_method 'omega scans'
_diffrn_radiation_type CuK\a
_diffrn_radiation_wavelength 1.54184
_diffrn_reflns_av_R_equivalents 0.0267
_diffrn_reflns_av_unetI/netI 0.0393
_diffrn_reflns_Laue_measured_fraction_full 0.990
_diffrn_reflns_Laue_measured_fraction_max 0.960
_diffrn_reflns_limit_h_max 10
_diffrn_reflns_limit_h_min -9
_diffrn_reflns_limit_k_max 20
_diffrn_reflns_limit_k_min -22
_diffrn_reflns_limit_l_max 22
_diffrn_reflns_limit_l_min -23
_diffrn_reflns_number 10354
_diffrn_reflns_point_group_measured_fraction_full 0.990
_diffrn_reflns_point_group_measured_fraction_max 0.960
_diffrn_reflns_theta_full 67.684
_diffrn_reflns_theta_max 73.647
_diffrn_reflns_theta_min 3.332
_diffrn_source 'Enhance Ultra (Cu) X-ray Source'
_exptl_absorpt_coefficient_mu 1.551
_exptl_absorpt_correction_T_max 0.951
_exptl_absorpt_correction_T_min 0.746
_exptl_absorpt_correction_type analytical
_exptl_absorpt_process_details
; 
CrysAlisPro, Agilent Technologies, 
Version 1.171.37.35 (release 13-08-2014 CrysAlis171 .NET) 
(compiled Aug 13 2014,18:06:01) 
Analytical numeric absorption correction using a multifaceted crystal 
model based on expressions derived by R.C. Clark & J.S. Reid. 
(Clark, R. C. & Reid, J. S. (1995). Acta Cryst. A51, 887-897) 
Empirical absorption correction using spherical harmonics, 
implemented in SCALE3 ABSPACK scaling algorithm. 
;
_exptl_crystal_colour 'Dark orange'
_exptl_crystal_density_diffrn 1.353
_exptl_crystal_description plates
_exptl_crystal_F_000 1264
_exptl_crystal_size_max 0.36
_exptl_crystal_size_mid 0.26
_exptl_crystal_size_min 0.03
_refine_diff_density_max 0.347
_refine_diff_density_min -0.400
_refine_diff_density_rms 0.047
_refine_ls_extinction_method none
_refine_ls_goodness_of_fit_ref 1.040
_refine_ls_hydrogen_treatment mixed
_refine_ls_matrix_type full
_refine_ls_number_parameters 380
_refine_ls_number_reflns 5834
_refine_ls_number_restraints 0
_refine_ls_restrained_S_all 1.040
_refine_ls_R_factor_all 0.0511
_refine_ls_R_factor_gt 0.0387
_refine_ls_shift/su_max 0.001
_refine_ls_shift/su_mean 0.000
_refine_ls_structure_factor_coef Fsqd
_refine_ls_weighting_details 'w=1/[\s^2^(Fo^2^)+(0.0430P)^2^+0.6253P] where P=(Fo^2^+2Fc^2^)/3'
_refine_ls_weighting_scheme calc
_refine_ls_wR_factor_gt 0.0951
_refine_ls_wR_factor_ref 0.1058
_reflns_Friedel_coverage 0.000
_reflns_number_gt 4712
_reflns_number_total 5834
_reflns_threshold_expression 'I > 2\s(I)'
_cod_data_source_file ic7b00182_si_002.cif
_cod_data_source_block 1-B
_cod_depositor_comments 'Adding full bibliography for 4345928--4345935.cif.'
_cod_database_code 4345929
_shelx_shelxl_version_number 2014/7
_shelx_space_group_comment
; 
The symmetry employed for this shelxl refinement is uniquely defined 
by the following loop, which should always be used as a source of 
symmetry information in preference to the above space-group names. 
They are only intended as comments. 
;

loop_
_space_group_symop_operation_xyz
'x, y, z'
'-x, y+1/2, -z+1/2'
'-x, -y, -z'
'x, -y-1/2, z-1/2'

loop_
_atom_site_label
_atom_site_type_symbol
_atom_site_fract_x
_atom_site_fract_y
_atom_site_fract_z
_atom_site_U_iso_or_equiv
_atom_site_adp_type
_atom_site_occupancy
_atom_site_site_symmetry_order
_atom_site_calc_flag
_atom_site_refinement_flags_posn
_atom_site_refinement_flags_adp
Cu1 Cu 0.68487(4) 0.26195(2) 0.64555(2) 0.04462(11) Uani 1 1 d . .
H1 H 0.651(3) 0.2076(16) 0.7176(15) 0.061(8) Uiso 1 1 d . .
H2 H 0.482(4) 0.2305(18) 0.6325(17) 0.071(9) Uiso 1 1 d . .
H3 H 0.503(3) 0.1412(17) 0.6832(14) 0.059(7) Uiso 1 1 d . .
N1 N 0.71670(19) 0.36435(9) 0.64555(8) 0.0390(3) Uani 1 1 d . .
C1 C 0.8187(2) 0.39338(11) 0.61033(10) 0.0382(4) Uani 1 1 d . .
C2 C 0.9102(2) 0.35653(12) 0.56856(11) 0.0428(4) Uani 1 1 d . .
H2A H 0.9827 0.3842 0.5481 0.051 Uiso 1 1 calc R U
C3 C 0.9077(2) 0.28369(12) 0.55339(11) 0.0429(4) Uani 1 1 d . .
N3 N 0.8281(2) 0.23481(10) 0.58087(9) 0.0412(4) Uani 1 1 d . .
C4 C 0.8443(3) 0.47364(12) 0.61405(11) 0.0457(5) Uani 1 1 d . .
F4A F 0.95239(18) 0.49660(8) 0.57764(9) 0.0626(4) Uani 1 1 d . .
F4B F 0.71219(17) 0.51051(8) 0.58989(9) 0.0655(4) Uani 1 1 d . .
F4C F 0.8965(2) 0.49509(9) 0.68173(8) 0.0738(5) Uani 1 1 d . .
C5 C 1.0107(3) 0.26219(14) 0.49930(14) 0.0568(6) Uani 1 1 d . .
F5A F 1.0720(3) 0.31720(9) 0.46992(11) 0.0886(6) Uani 1 1 d . .
F5B F 0.9348(2) 0.22379(12) 0.44627(9) 0.0888(6) Uani 1 1 d . .
F5C F 1.1369(2) 0.22326(12) 0.53046(12) 0.0896(6) Uani 1 1 d . .
C6 C 0.6102(2) 0.40487(11) 0.67907(10) 0.0375(4) Uani 1 1 d . .
C7 C 0.6462(3) 0.41605(12) 0.75348(11) 0.0434(4) Uani 1 1 d . .
C8 C 0.5342(3) 0.45144(14) 0.78459(12) 0.0527(5) Uani 1 1 d . .
H8A H 0.5581 0.4599 0.8348 0.063 Uiso 1 1 calc R U
C9 C 0.3902(3) 0.47470(14) 0.74561(15) 0.0569(6) Uani 1 1 d . .
C10 C 0.3563(3) 0.46122(13) 0.67284(15) 0.0536(5) Uani 1 1 d . .
H10A H 0.2565 0.4763 0.6454 0.064 Uiso 1 1 calc R U
C11 C 0.4630(3) 0.42637(12) 0.63833(11) 0.0451(4) Uani 1 1 d . .
C12 C 0.7990(3) 0.38805(16) 0.79821(12) 0.0586(6) Uani 1 1 d . .
H12A H 0.7981 0.3955 0.8491 0.088 Uiso 1 1 calc R U
H12B H 0.8901 0.4131 0.7856 0.088 Uiso 1 1 calc R U
H12C H 0.8081 0.3373 0.7890 0.088 Uiso 1 1 calc R U
C13 C 0.2719(4) 0.51200(19) 0.7824(2) 0.0857(10) Uani 1 1 d . .
H13A H 0.1994 0.4771 0.7969 0.129 Uiso 1 1 calc R U
H13B H 0.2099 0.5461 0.7492 0.129 Uiso 1 1 calc R U
H13C H 0.3295 0.5370 0.8248 0.129 Uiso 1 1 calc R U
C14 C 0.4183(3) 0.40835(18) 0.55964(13) 0.0645(7) Uani 1 1 d . .
H14A H 0.3090 0.4245 0.5405 0.097 Uiso 1 1 calc R U
H14B H 0.4245 0.3570 0.5534 0.097 Uiso 1 1 calc R U
H14C H 0.4922 0.4319 0.5338 0.097 Uiso 1 1 calc R U
C15 C 0.8246(2) 0.16132(11) 0.56188(11) 0.0421(4) Uani 1 1 d . .
C16 C 0.6994(3) 0.13616(13) 0.50848(12) 0.0502(5) Uani 1 1 d . .
C17 C 0.6909(3) 0.06296(15) 0.49627(13) 0.0601(7) Uani 1 1 d . .
H17A H 0.6059 0.0451 0.4608 0.072 Uiso 1 1 calc R U
C18 C 0.7990(3) 0.01580(14) 0.53298(15) 0.0621(7) Uani 1 1 d . .
C19 C 0.9198(3) 0.04261(14) 0.58500(16) 0.0598(6) Uani 1 1 d . .
H19A H 0.9968 0.0109 0.6106 0.072 Uiso 1 1 calc R U
C20 C 0.9334(3) 0.11444(13) 0.60148(13) 0.0493(5) Uani 1 1 d . .
C21 C 0.5781(3) 0.18564(17) 0.46730(15) 0.0676(7) Uani 1 1 d . .
H21A H 0.6328 0.2238 0.4468 0.101 Uiso 1 1 calc R U
H21B H 0.5134 0.2059 0.4995 0.101 Uiso 1 1 calc R U
H21C H 0.5088 0.1597 0.4286 0.101 Uiso 1 1 calc R U
C22 C 0.7833(5) -0.06313(17) 0.5190(2) 0.0939(12) Uani 1 1 d . .
H22A H 0.7136 -0.0714 0.4722 0.141 Uiso 1 1 calc R U
H22B H 0.7370 -0.0857 0.5566 0.141 Uiso 1 1 calc R U
H22C H 0.8891 -0.0834 0.5191 0.141 Uiso 1 1 calc R U
C23 C 1.0612(3) 0.13880(17) 0.66281(17) 0.0702(7) Uani 1 1 d . .
H23A H 1.0138 0.1698 0.6943 0.105 Uiso 1 1 calc R U
H23B H 1.1433 0.1649 0.6441 0.105 Uiso 1 1 calc R U
H23C H 1.1098 0.0976 0.6900 0.105 Uiso 1 1 calc R U
B31 B 0.5191(3) 0.19796(15) 0.69060(16) 0.0538(6) Uani 1 1 d . .
N32 N 0.4072(2) 0.23058(10) 0.74018(10) 0.0473(4) Uani 1 1 d . .
C33 C 0.3995(3) 0.20074(14) 0.80422(13) 0.0533(5) Uani 1 1 d . .
C34 C 0.2892(3) 0.22662(17) 0.84288(14) 0.0630(7) Uani 1 1 d . .
H34A H 0.2836 0.2060 0.8879 0.076 Uiso 1 1 calc R U
C35 C 0.1893(3) 0.28101(17) 0.81732(15) 0.0633(7) Uani 1 1 d . .
H35A H 0.1133 0.2977 0.8438 0.076 Uiso 1 1 calc R U
C36 C 0.1999(3) 0.31164(15) 0.75253(15) 0.0606(6) Uani 1 1 d . .
H36A H 0.1330 0.3502 0.7339 0.073 Uiso 1 1 calc R U
C37 C 0.3099(3) 0.28469(13) 0.71573(14) 0.0545(5) Uani 1 1 d . .
H37A H 0.3173 0.3054 0.6710 0.065 Uiso 1 1 calc R U
C38 C 0.5084(4) 0.14146(19) 0.83141(18) 0.0797(9) Uani 1 1 d . .
H38A H 0.6184 0.1547 0.8293 0.120 Uiso 1 1 calc R U
H38B H 0.4776 0.0994 0.8017 0.120 Uiso 1 1 calc R U
H38C H 0.5012 0.1311 0.8812 0.120 Uiso 1 1 calc R U

loop_
_atom_site_aniso_label
_atom_site_aniso_U_11
_atom_site_aniso_U_22
_atom_site_aniso_U_33
_atom_site_aniso_U_23
_atom_site_aniso_U_13
_atom_site_aniso_U_12
Cu1 0.04867(18) 0.04091(17) 0.05268(18) -0.00161(13) 0.03044(13) -0.00248(13)
N1 0.0428(8) 0.0397(9) 0.0386(8) -0.0014(6) 0.0184(7) 0.0019(7)
C1 0.0392(9) 0.0397(10) 0.0377(9) 0.0004(7) 0.0126(7) -0.0013(8)
C2 0.0444(10) 0.0416(11) 0.0484(10) -0.0015(8) 0.0241(9) -0.0056(8)
C3 0.0430(10) 0.0453(11) 0.0465(10) -0.0066(8) 0.0240(8) -0.0047(8)
N3 0.0419(8) 0.0398(9) 0.0480(9) -0.0057(7) 0.0236(7) -0.0030(7)
C4 0.0483(11) 0.0438(11) 0.0486(11) 0.0024(9) 0.0180(9) 0.0018(9)
F4A 0.0680(8) 0.0436(7) 0.0877(10) 0.0031(7) 0.0433(8) -0.0078(6)
F4B 0.0587(8) 0.0471(8) 0.0946(11) 0.0212(7) 0.0247(8) 0.0101(6)
F4C 0.1115(13) 0.0508(9) 0.0579(8) -0.0106(7) 0.0139(8) -0.0211(8)
C5 0.0642(14) 0.0493(13) 0.0696(14) -0.0139(11) 0.0437(12) -0.0162(11)
F5A 0.1254(15) 0.0596(10) 0.1102(13) -0.0178(9) 0.0951(12) -0.0250(10)
F5B 0.1069(13) 0.1057(14) 0.0714(10) -0.0419(10) 0.0608(10) -0.0464(11)
F5C 0.0714(10) 0.0971(14) 0.1167(14) -0.0078(11) 0.0586(10) 0.0174(10)
C6 0.0386(9) 0.0388(10) 0.0384(9) 0.0006(7) 0.0154(8) 0.0032(8)
C7 0.0461(10) 0.0465(12) 0.0402(9) -0.0020(8) 0.0144(8) -0.0007(9)
C8 0.0615(13) 0.0557(14) 0.0479(11) -0.0125(10) 0.0279(10) -0.0069(11)
C9 0.0518(12) 0.0474(13) 0.0807(16) -0.0093(11) 0.0360(12) -0.0018(10)
C10 0.0371(10) 0.0491(13) 0.0772(15) 0.0054(11) 0.0174(10) 0.0047(9)
C11 0.0418(10) 0.0464(11) 0.0484(10) 0.0060(9) 0.0122(9) 0.0017(9)
C12 0.0595(13) 0.0717(17) 0.0433(11) 0.0015(11) 0.0073(10) 0.0062(12)
C13 0.0663(17) 0.076(2) 0.132(3) -0.031(2) 0.0607(19) -0.0043(15)
C14 0.0565(14) 0.085(2) 0.0485(12) 0.0083(12) 0.0030(11) -0.0016(13)
C15 0.0456(10) 0.0405(11) 0.0469(10) -0.0076(8) 0.0255(8) -0.0074(8)
C16 0.0571(12) 0.0526(13) 0.0460(11) -0.0067(9) 0.0225(10) -0.0120(10)
C17 0.0777(16) 0.0594(15) 0.0510(12) -0.0181(11) 0.0312(12) -0.0263(13)
C18 0.0817(17) 0.0420(13) 0.0773(16) -0.0124(12) 0.0518(15) -0.0139(12)
C19 0.0616(14) 0.0421(12) 0.0870(17) 0.0037(12) 0.0423(13) 0.0022(11)
C20 0.0433(10) 0.0471(12) 0.0636(12) -0.0015(10) 0.0256(10) -0.0026(9)
C21 0.0683(16) 0.0727(18) 0.0591(14) 0.0054(13) 0.0062(12) -0.0163(14)
C22 0.121(3) 0.0486(16) 0.136(3) -0.0261(18) 0.084(3) -0.0229(17)
C23 0.0549(14) 0.0681(18) 0.0850(18) 0.0057(15) 0.0075(13) -0.0014(13)
B31 0.0598(15) 0.0423(14) 0.0703(16) -0.0041(12) 0.0398(13) -0.0055(11)
N32 0.0482(9) 0.0427(10) 0.0588(10) -0.0035(8) 0.0292(8) -0.0104(8)
C33 0.0530(12) 0.0542(14) 0.0601(13) -0.0006(11) 0.0289(10) -0.0065(10)
C34 0.0600(14) 0.0812(19) 0.0567(13) -0.0006(12) 0.0328(12) -0.0069(13)
C35 0.0536(13) 0.0761(18) 0.0695(15) -0.0126(13) 0.0346(12) -0.0027(12)
C36 0.0556(13) 0.0562(14) 0.0782(16) -0.0036(12) 0.0330(12) 0.0006(11)
C37 0.0569(13) 0.0482(13) 0.0666(14) 0.0030(11) 0.0323(11) -0.0021(10)
C38 0.088(2) 0.080(2) 0.0814(18) 0.0251(16) 0.0418(16) 0.0162(17)

loop_
_atom_type_symbol
_atom_type_description
_atom_type_scat_dispersion_real
_atom_type_scat_dispersion_imag
_atom_type_scat_source
C C 0.0181 0.0091 'International Tables Vol C Tables 4.2.6.8 and 6.1.1.4'
H H 0.0000 0.0000 'International Tables Vol C Tables 4.2.6.8 and 6.1.1.4'
B B 0.0090 0.0039 'International Tables Vol C Tables 4.2.6.8 and 6.1.1.4'
Cu Cu -1.9646 0.5888 'International Tables Vol C Tables 4.2.6.8 and 6.1.1.4'
F F 0.0727 0.0534 'International Tables Vol C Tables 4.2.6.8 and 6.1.1.4'
N N 0.0311 0.0180 'International Tables Vol C Tables 4.2.6.8 and 6.1.1.4'

loop_
_geom_angle_atom_site_label_1
_geom_angle_atom_site_label_2
_geom_angle_atom_site_label_3
_geom_angle
N1 Cu1 N3 98.87(7)
N1 Cu1 B31 130.94(8)
N3 Cu1 B31 129.72(9)
C1 N1 C6 123.08(17)
C1 N1 Cu1 121.18(14)
C6 N1 Cu1 115.38(12)
N1 C1 C2 125.37(19)
N1 C1 C4 119.38(17)
C2 C1 C4 115.24(17)
C1 C2 C3 127.85(18)
N3 C3 C2 126.47(18)
N3 C3 C5 119.4(2)
C2 C3 C5 114.13(18)
C3 N3 C15 124.51(16)
C3 N3 Cu1 120.01(14)
C15 N3 Cu1 115.19(12)
F4B C4 F4A 106.14(18)
F4B C4 F4C 105.84(19)
F4A C4 F4C 105.56(19)
F4B C4 C1 113.55(18)
F4A C4 C1 113.92(18)
F4C C4 C1 111.17(18)
F5B C5 F5A 106.5(2)
F5B C5 F5C 105.6(2)
F5A C5 F5C 105.3(2)
F5B C5 C3 113.71(19)
F5A C5 C3 113.5(2)
F5C C5 C3 111.4(2)
C11 C6 C7 120.55(18)
C11 C6 N1 119.22(17)
C7 C6 N1 119.87(18)
C8 C7 C6 118.0(2)
C8 C7 C12 121.3(2)
C6 C7 C12 120.63(19)
C9 C8 C7 122.7(2)
C8 C9 C10 118.0(2)
C8 C9 C13 120.5(3)
C10 C9 C13 121.5(3)
C9 C10 C11 122.3(2)
C10 C11 C6 118.4(2)
C10 C11 C14 121.0(2)
C6 C11 C14 120.5(2)
C20 C15 C16 120.5(2)
C20 C15 N3 120.07(19)
C16 C15 N3 119.0(2)
C17 C16 C15 117.4(2)
C17 C16 C21 121.4(2)
C15 C16 C21 121.1(2)
C18 C17 C16 123.3(2)
C17 C18 C19 117.4(2)
C17 C18 C22 121.5(3)
C19 C18 C22 121.0(3)
C18 C19 C20 122.5(3)
C19 C20 C15 118.7(2)
C19 C20 C23 119.2(2)
C15 C20 C23 122.0(2)
N32 B31 Cu1 122.32(16)
C37 N32 C33 119.45(19)
C37 N32 B31 119.5(2)
C33 N32 B31 120.8(2)
N32 C33 C34 119.1(2)
N32 C33 C38 119.3(2)
C34 C33 C38 121.6(2)
C35 C34 C33 121.1(2)
C34 C35 C36 119.2(2)
C37 C36 C35 118.1(3)
N32 C37 C36 123.0(2)

loop_
_geom_bond_atom_site_label_1
_geom_bond_atom_site_label_2
_geom_bond_distance
Cu1 N1 1.9522(18)
Cu1 N3 1.9662(16)
Cu1 B31 2.162(3)
N1 C1 1.318(3)
N1 C6 1.431(2)
C1 C2 1.404(3)
C1 C4 1.530(3)
C2 C3 1.404(3)
C3 N3 1.314(3)
C3 C5 1.535(3)
N3 C15 1.433(3)
C4 F4B 1.327(3)
C4 F4A 1.331(3)
C4 F4C 1.339(3)
C5 F5B 1.305(3)
C5 F5A 1.334(3)
C5 F5C 1.341(4)
C6 C11 1.399(3)
C6 C7 1.403(3)
C7 C8 1.391(3)
C7 C12 1.505(3)
C8 C9 1.375(4)
C9 C10 1.380(4)
C9 C13 1.511(3)
C10 C11 1.389(3)
C11 C14 1.508(3)
C15 C20 1.392(3)
C15 C16 1.403(3)
C16 C17 1.401(4)
C16 C21 1.496(4)
C17 C18 1.370(4)
C18 C19 1.376(4)
C18 C22 1.515(4)
C19 C20 1.391(4)
C20 C23 1.503(4)
B31 N32 1.593(3)
N32 C37 1.340(3)
N32 C33 1.355(3)
C33 C34 1.393(3)
C33 C38 1.481(4)
C34 C35 1.362(4)
C35 C36 1.380(4)
C36 C37 1.375(3)
